data_4103318
loop_
_publ_author_name
'Graham Pattison'
'Guillaume Piraux'
'Hon Wai Lam'

_publ_contact_author_email fraser.white@ed.ac.uk
_publ_contact_author_name 'Fraser J. White'
_publ_section_title
;
 Enantioselective Rhodium-Catalyzed Addition of Arylboronic Acids to
 Alkenylheteroarenes
;
_journal_name_full 'Journal of the American Chemical Society'
_journal_page_first 14373
_journal_page_last 14375
_journal_paper_doi 10.1021/ja106809p
_journal_volume 132
_journal_year 2010
_chemical_absolute_configuration ad
_chemical_compound_source 'Graham Pattison'
_chemical_formula_moiety 'C24 H21 F N2 '
_chemical_formula_sum 'C24 H21 F N2'
_chemical_formula_weight 356.43
_chemical_name_systematic
; 
 ? 
;
_space_group_IT_number 4
_symmetry_cell_setting monoclinic
_symmetry_space_group_name_Hall 'P 2yb'
_symmetry_space_group_name_H-M 'P 1 21 1'
_atom_sites_solution_hydrogens geom
_atom_sites_solution_primary direct
_atom_sites_solution_secondary difmap
_audit_creation_method SHELXL-97
_cell_angle_alpha 90.00
_cell_angle_beta 108.4257(10)
_cell_angle_gamma 90.00
_cell_formula_units_Z 2
_cell_length_a 9.84102(9)
_cell_length_b 9.25426(6)
_cell_length_c 10.86112(11)
_cell_measurement_reflns_used 16460
_cell_measurement_temperature 100(2)
_cell_measurement_theta_max 75.9008
_cell_measurement_theta_min 4.2870
_cell_volume 938.428(15)
_computing_cell_refinement
;
CrysAlisPro, Oxford Diffraction Ltd.,
Version 1.171.33.55 (release 05-01-2010 CrysAlis171 .NET)
(compiled Jan  5 2010,16:28:46)
;
_computing_data_collection
;
CrysAlisPro, Oxford Diffraction Ltd.,
Version 1.171.33.55 (release 05-01-2010 CrysAlis171 .NET)
(compiled Jan  5 2010,16:28:46)
;
_computing_data_reduction
;
CrysAlisPro, Oxford Diffraction Ltd.,
Version 1.171.33.55 (release 05-01-2010 CrysAlis171 .NET)
(compiled Jan  5 2010,16:28:46)
;
_computing_molecular_graphics Shelxp
_computing_publication_material 'Platon, encifer'
_computing_structure_refinement 'SHELXL-97 (Sheldrick, 2008)'
_computing_structure_solution 'Shelxs Sheldrick'
_diffrn_ambient_temperature 100(2)
_diffrn_detector_area_resol_mean 10.3147
_diffrn_measured_fraction_theta_full 0.995
_diffrn_measured_fraction_theta_max 0.995
_diffrn_measurement_details
;
  1 omega  -96.00  -15.00   1.0000    1.5000
omega____ theta____ kappa____ phi______ frames
    -      -40.0039  -37.0000 -120.0000 81

  2 omega -129.00  -68.00   1.0000    1.5000
omega____ theta____ kappa____ phi______ frames
    -      -40.0039  179.0000 -150.0000 61

  3 omega -116.00  -14.00   1.0000    1.5000
omega____ theta____ kappa____ phi______ frames
    -      -40.0039  -37.0000  150.0000 102

  4 omega -113.00  -59.00   1.0000    1.5000
omega____ theta____ kappa____ phi______ frames
    -      -40.0039 -150.0000    6.0000 54

  5 omega  -55.00  -21.00   1.0000    1.5000
omega____ theta____ kappa____ phi______ frames
    -      -40.0039   77.0000 -150.0000 34

  6 omega   47.00   80.00   1.0000    1.5000
omega____ theta____ kappa____ phi______ frames
    -       40.0039 -122.0000  168.0000 33

  7 omega   20.00   95.00   1.0000    1.5000
omega____ theta____ kappa____ phi______ frames
    -       40.0039   37.0000  120.0000 75

  8 omega   33.00   73.00   1.0000    1.5000
omega____ theta____ kappa____ phi______ frames
    -      113.0000  -21.0000  177.0000 40

  9 omega  113.00  146.00   1.0000    1.5000
omega____ theta____ kappa____ phi______ frames
    -      113.0000  179.0000  -60.0000 33

 10 omega   87.00  170.00   1.0000    1.5000
omega____ theta____ kappa____ phi______ frames
    -      113.0000   45.0000   90.0000 83

 11 omega  131.00  168.00   1.0000    1.5000
omega____ theta____ kappa____ phi______ frames
    -      113.0000   77.0000  -30.0000 37

 12 omega   92.00  148.00   1.0000    1.5000
omega____ theta____ kappa____ phi______ frames
    -      113.0000  179.0000  150.0000 56

 13 omega   44.00  118.00   1.0000    1.5000
omega____ theta____ kappa____ phi______ frames
    -      113.0000 -122.0000  110.0000 74

 14 omega   86.00  176.00   1.0000    1.5000
omega____ theta____ kappa____ phi______ frames
    -      113.0000   45.0000 -120.0000 90

 15 omega  127.00  176.00   1.0000    1.5000
omega____ theta____ kappa____ phi______ frames
    -      113.0000   45.0000  120.0000 49

 16 omega   42.00   68.00   1.0000    1.5000
omega____ theta____ kappa____ phi______ frames
    -      113.0000  -45.0000 -120.0000 26

 17 omega  108.00  142.00   1.0000    1.5000
omega____ theta____ kappa____ phi______ frames
    -      113.0000  179.0000 -150.0000 34

 18 omega   42.00   75.00   1.0000    1.5000
omega____ theta____ kappa____ phi______ frames
    -      113.0000  -45.0000   60.0000 33

 19 omega   64.00  150.00   1.0000    1.5000
omega____ theta____ kappa____ phi______ frames
    -      113.0000  179.0000   90.0000 86

 20 omega   90.00  117.00   1.0000    1.5000
omega____ theta____ kappa____ phi______ frames
    -      113.0000 -122.0000  168.0000 27

 21 omega  101.00  170.00   1.0000    1.5000
omega____ theta____ kappa____ phi______ frames
    -      113.0000  111.0000  -60.0000 69

 22 omega   82.00  113.00   1.0000    1.5000
omega____ theta____ kappa____ phi______ frames
    -      113.0000   77.0000  -30.0000 31

 23 omega  104.00  130.00   1.0000    1.5000
omega____ theta____ kappa____ phi______ frames
    -      113.0000  -77.0000 -150.0000 26

 24 omega   58.00   88.00   1.0000    1.5000
omega____ theta____ kappa____ phi______ frames
    -      113.0000  179.0000  150.0000 30

 25 omega   34.00   68.00   1.0000    1.5000
omega____ theta____ kappa____ phi______ frames
    -      113.0000  -77.0000 -150.0000 34

 26 omega  103.00  158.00   1.0000    1.5000
omega____ theta____ kappa____ phi______ frames
    -      113.0000  111.0000   90.0000 55

 27 omega  135.00  175.00   1.0000    1.5000
omega____ theta____ kappa____ phi______ frames
    -      113.0000  111.0000   30.0000 40

 28 omega  135.00  170.00   1.0000    1.5000
omega____ theta____ kappa____ phi______ frames
    -      113.0000  150.0000   -6.0000 35

 29 omega   88.00  115.00   1.0000    1.5000
omega____ theta____ kappa____ phi______ frames
    -      113.0000  179.0000  120.0000 27

 30 omega  118.00  144.00   1.0000    1.5000
omega____ theta____ kappa____ phi______ frames
    -      113.0000  179.0000  120.0000 26

 31 omega   83.00  120.00   1.0000    1.5000
omega____ theta____ kappa____ phi______ frames
    -      113.0000 -121.0000  -72.0000 37

 32 omega -119.00   -6.00   1.0000    1.5000
omega____ theta____ kappa____ phi______ frames
    -      -40.0039  -77.0000  150.0000 113

 33 omega -116.00  -57.00   1.0000    1.5000
omega____ theta____ kappa____ phi______ frames
    -      -40.0039 -150.0000  -51.0000 59

 34 omega -119.00   -6.00   1.0000    1.5000
omega____ theta____ kappa____ phi______ frames
    -      -40.0039  -77.0000   30.0000 113

 35 omega -119.00   -6.00   1.0000    1.5000
omega____ theta____ kappa____ phi______ frames
    -      -40.0039  -77.0000  -90.0000 113

 36 omega -129.00  -34.00   1.0000    1.5000
omega____ theta____ kappa____ phi______ frames
    -      -40.0039  179.0000  -90.0000 95

 37 omega -119.00   -6.00   1.0000    1.5000
omega____ theta____ kappa____ phi______ frames
    -      -40.0039  -77.0000    0.0000 113

 38 omega  -36.00   66.00   1.0000    1.5000
omega____ theta____ kappa____ phi______ frames
    -       40.0039  -37.0000 -150.0000 102

 39 omega   56.00  130.00   1.0000    1.5000
omega____ theta____ kappa____ phi______ frames
    -       40.0039  179.0000 -120.0000 74

 40 omega -140.00  -28.00   1.0000    1.5000
omega____ theta____ kappa____ phi______ frames
    -      -61.5000  -77.0000   60.0000 112

 41 omega -140.00  -28.00   1.0000    1.5000
omega____ theta____ kappa____ phi______ frames
    -      -61.5000  -77.0000  -30.0000 112

 42 omega -140.00  -28.00   1.0000    1.5000
omega____ theta____ kappa____ phi______ frames
    -      -61.5000  -77.0000 -120.0000 112

 43 omega -140.00  -28.00   1.0000    1.5000
omega____ theta____ kappa____ phi______ frames
    -      -61.5000  -77.0000  120.0000 112

 44 omega   79.00  178.00   1.0000    1.5000
omega____ theta____ kappa____ phi______ frames
    -      113.0000   77.0000 -120.0000 99

 45 omega   85.00  178.00   1.0000    1.5000
omega____ theta____ kappa____ phi______ frames
    -      113.0000   45.0000   60.0000 93

 46 omega   38.00   77.00   1.0000    1.5000
omega____ theta____ kappa____ phi______ frames
    -      113.0000  -45.0000   90.0000 39

 47 omega   79.00  178.00   1.0000    1.5000
omega____ theta____ kappa____ phi______ frames
    -      113.0000   77.0000  120.0000 99

 48 omega   85.00  178.00   1.0000    1.5000
omega____ theta____ kappa____ phi______ frames
    -      113.0000   45.0000   30.0000 93

 49 omega   79.00  178.00   1.0000    1.5000
omega____ theta____ kappa____ phi______ frames
    -      113.0000   77.0000  -60.0000 99

 50 omega   85.00  178.00   1.0000    1.5000
omega____ theta____ kappa____ phi______ frames
    -      113.0000   45.0000 -180.0000 93

 51 omega   79.00  178.00   1.0000    1.5000
omega____ theta____ kappa____ phi______ frames
    -      113.0000   77.0000 -180.0000 99

 52 omega   79.00  178.00   1.0000    1.5000
omega____ theta____ kappa____ phi______ frames
    -      113.0000   77.0000   90.0000 99

 53 omega   37.00  120.00   1.0000    1.5000
omega____ theta____ kappa____ phi______ frames
    -      113.0000 -121.0000  -72.0000 83

 54 omega   85.00  178.00   1.0000    1.5000
omega____ theta____ kappa____ phi______ frames
    -      113.0000   45.0000  -60.0000 93

;
_diffrn_measurement_device_type 'SuperNova, Dual, Cu at zero, Atlas'
_diffrn_radiation_monochromator mirror
_diffrn_radiation_source 'SuperNova (Cu) X-ray Source'
_diffrn_radiation_type 'Cu K\a'
_diffrn_radiation_wavelength 1.5418
_diffrn_reflns_av_R_equivalents 0.0516
_diffrn_reflns_av_sigmaI/netI 0.0238
_diffrn_reflns_limit_h_max 12
_diffrn_reflns_limit_h_min -12
_diffrn_reflns_limit_k_max 11
_diffrn_reflns_limit_k_min -11
_diffrn_reflns_limit_l_max 11
_diffrn_reflns_limit_l_min -13
_diffrn_reflns_number 20720
_diffrn_reflns_theta_full 76.09
_diffrn_reflns_theta_max 76.09
_diffrn_reflns_theta_min 4.29
_exptl_absorpt_coefficient_mu 0.643
_exptl_absorpt_correction_T_max 1.00000
_exptl_absorpt_correction_T_min 0.95985
_exptl_absorpt_correction_type multi-scan
_exptl_absorpt_process_details
;
CrysAlisPro, Oxford Diffraction Ltd.,
Version 1.171.33.55 (release 05-01-2010 CrysAlis171 .NET)
(compiled Jan  5 2010,16:28:46)
empirical absorption correction using spherical harmonics,
 implemented in SCALE3 ABSPACK scaling algorithm.
;
_exptl_crystal_colour colourless
_exptl_crystal_density_diffrn 1.261
_exptl_crystal_density_method 'not measured'
_exptl_crystal_description block
_exptl_crystal_F_000 376
_exptl_crystal_recrystallization_method 'vapour diffusion of Et2O into hexane'
_exptl_crystal_size_max 0.2711
_exptl_crystal_size_mid 0.1793
_exptl_crystal_size_min 0.1263
_refine_diff_density_max 0.203
_refine_diff_density_min -0.227
_refine_diff_density_rms 0.042
_refine_ls_abs_structure_details 'Flack H D (1983), Acta Cryst. A39, 876-881'
_refine_ls_abs_structure_Flack 0.08(13)
_refine_ls_extinction_method none
_refine_ls_goodness_of_fit_ref 1.020
_refine_ls_hydrogen_treatment constr
_refine_ls_matrix_type full
_refine_ls_number_parameters 244
_refine_ls_number_reflns 3884
_refine_ls_number_restraints 1
_refine_ls_restrained_S_all 1.019
_refine_ls_R_factor_all 0.0360
_refine_ls_R_factor_gt 0.0352
_refine_ls_shift/su_max 0.002
_refine_ls_shift/su_mean 0.000
_refine_ls_structure_factor_coef Fsqd
_refine_ls_weighting_details 'calc w=1/[\s^2^(Fo^2^)+(0.0624P)^2^+0.1609P] where P=(Fo^2^+2Fc^2^)/3'
_refine_ls_weighting_scheme calc
_refine_ls_wR_factor_gt 0.0917
_refine_ls_wR_factor_ref 0.0925
_reflns_number_gt 3791
_reflns_number_total 3884
_reflns_threshold_expression >2sigma(I)
_cod_data_source_file ja106809p_si_002.cif
_cod_data_source_block hl0005
_cod_original_cell_volume 938.428(14)
_cod_original_sg_symbol_H-M 'P 21'
_cod_database_code 4103318

loop_
_symmetry_equiv_pos_as_xyz
'x, y, z'
'-x, y+1/2, -z'

loop_
_atom_site_label
_atom_site_type_symbol
_atom_site_fract_x
_atom_site_fract_y
_atom_site_fract_z
_atom_site_U_iso_or_equiv
_atom_site_adp_type
_atom_site_occupancy
_atom_site_symmetry_multiplicity
_atom_site_calc_flag
_atom_site_refinement_flags
F1 F 0.31688(8) 0.28347(10) 0.10980(8) 0.0286(2) Uani 1 1 d .
C2 C 0.46002(13) 0.29523(16) 0.12699(12) 0.0196(3) Uani 1 1 d .
C3 C 0.51073(14) 0.42056(15) 0.08934(14) 0.0225(3) Uani 1 1 d .
H3 H 0.4484 0.4994 0.0552 0.027 Uiso 1 1 calc R
C4 C 0.65585(14) 0.42852(15) 0.10275(13) 0.0204(3) Uani 1 1 d .
H4 H 0.6926 0.5137 0.0761 0.025 Uiso 1 1 calc R
C5 C 0.74866(13) 0.31395(14) 0.15463(12) 0.0174(3) Uani 1 1 d .
C6 C 0.69224(14) 0.19051(14) 0.19402(12) 0.0199(3) Uani 1 1 d .
H6 H 0.7542 0.1124 0.2315 0.024 Uiso 1 1 calc R
C7 C 0.54714(14) 0.17951(15) 0.17950(13) 0.0198(3) Uani 1 1 d .
H7 H 0.5091 0.0945 0.2051 0.024 Uiso 1 1 calc R
C8 C 0.90547(13) 0.32244(14) 0.16311(12) 0.0189(3) Uani 1 1 d .
H8 H 0.9233 0.4206 0.1328 0.023 Uiso 1 1 calc R
C9 C 1.00877(13) 0.30093(15) 0.30130(13) 0.0211(3) Uani 1 1 d .
H9A H 0.9878 0.2065 0.3342 0.025 Uiso 1 1 calc R
H9B H 1.1078 0.2967 0.2973 0.025 Uiso 1 1 calc R
C10 C 1.00161(14) 0.41824(15) 0.39806(13) 0.0213(3) Uani 1 1 d .
H10A H 1.0259 0.5130 0.3683 0.026 Uiso 1 1 calc R
H10B H 0.9031 0.4241 0.4031 0.026 Uiso 1 1 calc R
C11 C 1.10535(13) 0.38415(14) 0.53086(12) 0.0185(3) Uani 1 1 d .
C12 C 1.25268(14) 0.38069(15) 0.55067(13) 0.0197(3) Uani 1 1 d .
H12 H 1.2884 0.4080 0.4824 0.024 Uiso 1 1 calc R
C13 C 1.34744(14) 0.33764(15) 0.66936(13) 0.0222(3) Uani 1 1 d .
H13 H 1.4472 0.3342 0.6812 0.027 Uiso 1 1 calc R
C14 C 1.29717(16) 0.29969(16) 0.77076(13) 0.0258(3) Uani 1 1 d .
H14 H 1.3622 0.2700 0.8517 0.031 Uiso 1 1 calc R
C15 C 1.15186(16) 0.30544(17) 0.75314(14) 0.0284(3) Uani 1 1 d .
H15 H 1.1170 0.2809 0.8226 0.034 Uiso 1 1 calc R
C16 C 1.05664(14) 0.34705(16) 0.63401(13) 0.0242(3) Uani 1 1 d .
H16 H 0.9570 0.3502 0.6228 0.029 Uiso 1 1 calc R
C17 C 0.94081(14) 0.20983(15) 0.07337(13) 0.0211(3) Uani 1 1 d .
H17A H 1.0440 0.2169 0.0829 0.025 Uiso 1 1 calc R
H17B H 0.9235 0.1122 0.1025 0.025 Uiso 1 1 calc R
C18 C 0.85613(13) 0.22556(15) -0.06808(13) 0.0185(3) Uani 1 1 d .
N19 N 0.82919(11) 0.35574(12) -0.11785(10) 0.0191(2) Uani 1 1 d .
C20 C 0.75833(12) 0.36418(15) -0.24849(12) 0.0176(3) Uani 1 1 d .
C21 C 0.72837(14) 0.50138(15) -0.30771(14) 0.0212(3) Uani 1 1 d .
H21 H 0.7531 0.5863 -0.2563 0.025 Uiso 1 1 calc R
C22 C 0.66363(15) 0.51241(16) -0.43915(14) 0.0238(3) Uani 1 1 d .
H22 H 0.6445 0.6051 -0.4785 0.029 Uiso 1 1 calc R
C23 C 0.62516(15) 0.38713(18) -0.51657(13) 0.0256(3) Uani 1 1 d .
H23 H 0.5807 0.3961 -0.6076 0.031 Uiso 1 1 calc R
C24 C 0.65143(15) 0.25297(16) -0.46145(13) 0.0228(3) Uani 1 1 d .
H24 H 0.6248 0.1693 -0.5143 0.027 Uiso 1 1 calc R
C25 C 0.71814(13) 0.23826(15) -0.32596(13) 0.0191(3) Uani 1 1 d .
N26 N 0.74380(12) 0.10359(13) -0.27154(12) 0.0221(2) Uani 1 1 d .
C27 C 0.81036(14) 0.09960(15) -0.14637(14) 0.0216(3) Uani 1 1 d .
H27 H 0.8293 0.0078 -0.1053 0.026 Uiso 1 1 calc R

loop_
_atom_site_aniso_label
_atom_site_aniso_U_11
_atom_site_aniso_U_22
_atom_site_aniso_U_33
_atom_site_aniso_U_23
_atom_site_aniso_U_13
_atom_site_aniso_U_12
F1 0.0164(4) 0.0312(4) 0.0383(5) 0.0052(4) 0.0088(3) 0.0011(3)
C2 0.0155(5) 0.0248(6) 0.0181(6) -0.0016(5) 0.0045(4) 0.0008(5)
C3 0.0209(6) 0.0218(6) 0.0230(6) 0.0024(5) 0.0043(5) 0.0048(5)
C4 0.0219(6) 0.0185(6) 0.0207(6) 0.0014(5) 0.0064(5) -0.0004(5)
C5 0.0189(6) 0.0189(6) 0.0136(5) -0.0021(5) 0.0037(4) -0.0001(5)
C6 0.0205(6) 0.0197(6) 0.0188(6) 0.0023(5) 0.0051(5) 0.0038(5)
C7 0.0216(6) 0.0189(6) 0.0190(6) -0.0009(5) 0.0064(5) -0.0016(5)
C8 0.0185(5) 0.0208(6) 0.0166(6) 0.0010(5) 0.0045(5) 0.0012(5)
C9 0.0170(5) 0.0244(6) 0.0197(6) 0.0009(5) 0.0028(5) 0.0032(5)
C10 0.0189(6) 0.0235(6) 0.0198(6) -0.0002(5) 0.0035(5) 0.0026(5)
C11 0.0183(6) 0.0175(6) 0.0189(6) -0.0030(5) 0.0047(5) -0.0015(5)
C12 0.0201(6) 0.0201(6) 0.0201(6) -0.0029(5) 0.0080(5) -0.0019(5)
C13 0.0178(6) 0.0215(6) 0.0252(6) -0.0067(5) 0.0036(5) -0.0002(5)
C14 0.0323(7) 0.0217(6) 0.0182(6) -0.0003(5) 0.0004(5) -0.0004(6)
C15 0.0354(7) 0.0298(8) 0.0224(7) 0.0000(6) 0.0125(6) -0.0071(6)
C16 0.0201(6) 0.0286(7) 0.0253(7) -0.0022(6) 0.0091(5) -0.0029(5)
C17 0.0168(6) 0.0251(7) 0.0207(6) 0.0014(5) 0.0047(5) 0.0036(5)
C18 0.0145(5) 0.0232(6) 0.0198(6) -0.0008(5) 0.0084(5) 0.0015(5)
N19 0.0168(5) 0.0218(6) 0.0191(5) -0.0016(5) 0.0065(4) -0.0004(4)
C20 0.0142(5) 0.0212(6) 0.0190(6) -0.0021(5) 0.0075(5) -0.0005(5)
C21 0.0197(6) 0.0207(7) 0.0244(7) -0.0011(5) 0.0085(5) -0.0016(5)
C22 0.0231(6) 0.0233(7) 0.0249(7) 0.0041(6) 0.0075(5) 0.0012(5)
C23 0.0236(6) 0.0347(8) 0.0173(6) 0.0013(6) 0.0049(5) 0.0011(6)
C24 0.0219(6) 0.0271(7) 0.0194(6) -0.0056(5) 0.0066(5) -0.0037(5)
C25 0.0155(6) 0.0219(6) 0.0218(6) -0.0018(5) 0.0085(5) -0.0011(5)
N26 0.0228(6) 0.0210(6) 0.0236(6) -0.0033(5) 0.0089(5) -0.0020(4)
C27 0.0218(6) 0.0200(6) 0.0250(7) 0.0006(5) 0.0103(5) 0.0000(5)

loop_
_atom_type_symbol
_atom_type_description
_atom_type_scat_dispersion_real
_atom_type_scat_dispersion_imag
_atom_type_scat_source
C C 0.0181 0.0091 'International Tables Vol C Tables 4.2.6.8 and 6.1.1.4'
H H 0.0000 0.0000 'International Tables Vol C Tables 4.2.6.8 and 6.1.1.4'
N N 0.0311 0.0180 'International Tables Vol C Tables 4.2.6.8 and 6.1.1.4'
F F 0.0727 0.0534 'International Tables Vol C Tables 4.2.6.8 and 6.1.1.4'

loop_
_geom_angle_atom_site_label_1
_geom_angle_atom_site_label_2
_geom_angle_atom_site_label_3
_geom_angle
F1 C2 C3 118.83(12)
F1 C2 C7 118.35(12)
C3 C2 C7 122.81(12)
C2 C3 C4 118.08(12)
C2 C3 H3 121.0
C4 C3 H3 121.0
C3 C4 C5 121.39(12)
C3 C4 H4 119.3
C5 C4 H4 119.3
C6 C5 C4 118.19(12)
C6 C5 C8 121.27(11)
C4 C5 C8 120.50(12)
C7 C6 C5 121.28(12)
C7 C6 H6 119.4
C5 C6 H6 119.4
C2 C7 C6 118.21(12)
C2 C7 H7 120.9
C6 C7 H7 120.9
C5 C8 C9 113.47(10)
C5 C8 C17 110.80(10)
C9 C8 C17 108.57(10)
C5 C8 H8 107.9
C9 C8 H8 107.9
C17 C8 H8 107.9
C10 C9 C8 114.82(11)
C10 C9 H9A 108.6
C8 C9 H9A 108.6
C10 C9 H9B 108.6
C8 C9 H9B 108.6
H9A C9 H9B 107.5
C11 C10 C9 110.09(11)
C11 C10 H10A 109.6
C9 C10 H10A 109.6
C11 C10 H10B 109.6
C9 C10 H10B 109.6
H10A C10 H10B 108.2
C16 C11 C12 118.32(12)
C16 C11 C10 121.17(11)
C12 C11 C10 120.40(11)
C13 C12 C11 120.60(12)
C13 C12 H12 119.7
C11 C12 H12 119.7
C14 C13 C12 120.39(12)
C14 C13 H13 119.8
C12 C13 H13 119.8
C15 C14 C13 119.54(12)
C15 C14 H14 120.2
C13 C14 H14 120.2
C14 C15 C16 120.18(13)
C14 C15 H15 119.9
C16 C15 H15 119.9
C15 C16 C11 120.95(12)
C15 C16 H16 119.5
C11 C16 H16 119.5
C18 C17 C8 114.68(10)
C18 C17 H17A 108.6
C8 C17 H17A 108.6
C18 C17 H17B 108.6
C8 C17 H17B 108.6
H17A C17 H17B 107.6
N19 C18 C27 121.25(12)
N19 C18 C17 118.92(11)
C27 C18 C17 119.80(12)
C18 N19 C20 116.67(11)
N19 C20 C21 119.17(12)
N19 C20 C25 121.49(12)
C21 C20 C25 119.32(11)
C22 C21 C20 120.19(13)
C22 C21 H21 119.9
C20 C21 H21 119.9
C21 C22 C23 120.52(13)
C21 C22 H22 119.7
C23 C22 H22 119.7
C24 C23 C22 120.47(12)
C24 C23 H23 119.8
C22 C23 H23 119.8
C23 C24 C25 120.26(13)
C23 C24 H24 119.9
C25 C24 H24 119.9
N26 C25 C24 119.88(12)
N26 C25 C20 120.88(12)
C24 C25 C20 119.23(12)
C27 N26 C25 115.95(12)
N26 C27 C18 123.69(13)
N26 C27 H27 118.2
C18 C27 H27 118.2

loop_
_geom_bond_atom_site_label_1
_geom_bond_atom_site_label_2
_geom_bond_distance
F1 C2 1.3655(13)
C2 C3 1.375(2)
C2 C7 1.3777(19)
C3 C4 1.3909(18)
C3 H3 0.9500
C4 C5 1.3966(18)
C4 H4 0.9500
C5 C6 1.3952(18)
C5 C8 1.5186(17)
C6 C7 1.3899(18)
C6 H6 0.9500
C7 H7 0.9500
C8 C9 1.5367(17)
C8 C17 1.5399(18)
C8 H8 1.0000
C9 C10 1.528(2)
C9 H9A 0.9900
C9 H9B 0.9900
C10 C11 1.5137(17)
C10 H10A 0.9900
C10 H10B 0.9900
C11 C16 1.3937(18)
C11 C12 1.3972(17)
C12 C13 1.3893(19)
C12 H12 0.9500
C13 C14 1.388(2)
C13 H13 0.9500
C14 C15 1.383(2)
C14 H14 0.9500
C15 C16 1.391(2)
C15 H15 0.9500
C16 H16 0.9500
C17 C18 1.5055(18)
C17 H17A 0.9900
C17 H17B 0.9900
C18 N19 1.3127(18)
C18 C27 1.4292(19)
N19 C20 1.3712(16)
C20 C21 1.4116(19)
C20 C25 1.4185(18)
C21 C22 1.371(2)
C21 H21 0.9500
C22 C23 1.412(2)
C22 H22 0.9500
C23 C24 1.367(2)
C23 H23 0.9500
C24 C25 1.4157(19)
C24 H24 0.9500
C25 N26 1.3682(18)
N26 C27 1.3098(19)
C27 H27 0.9500
